data_7220601
loop_
_publ_author_name
'Liu, Kang'
'Ma, Benhua'
'Guo, Xiaolei'
'Ma, Dingxuan'
'Meng, Lingkun'
'Zeng, Guang'
'Yang, Fen'
'Li, Guanghua'
'Shi, Zhan'
'Feng, Shouhua'

_publ_section_title
;
 Syntheses, structures, luminescence and magnetic properties of eleven
 coordination polymers constructed by a N,N&#x2032;-sulfuryldiimidazole
 ligand
;
_journal_issue 27
_journal_name_full CrystEngComm
_journal_page_first 5054
_journal_paper_doi 10.1039/C5CE00807G
_journal_volume 17
_journal_year 2015
_chemical_formula_moiety 'C11 H15 Cl N4 O11 S Zn'
_chemical_formula_sum 'C11 H13 Cl N4 O11 S Zn'
_chemical_formula_weight 512.13
_chemical_melting_point ?
_chemical_name_systematic
; 
 ? 
;
_space_group_IT_number 15
_symmetry_cell_setting monoclinic
_symmetry_space_group_name_Hall '-C 2yc'
_symmetry_space_group_name_H-M 'C 1 2/c 1'
_atom_sites_solution_hydrogens geom
_atom_sites_solution_primary direct
_atom_sites_solution_secondary difmap
_audit_creation_method SHELXL-97
_audit_update_record
;
2015-05-26 deposited with the CCDC.
2015-06-01 downloaded from the CCDC.
;
_cell_angle_alpha 90.00
_cell_angle_beta 101.630(4)
_cell_angle_gamma 90.00
_cell_formula_units_Z 8
_cell_length_a 9.6762(5)
_cell_length_b 23.2403(15)
_cell_length_c 16.8723(11)
_cell_measurement_reflns_used 3318
_cell_measurement_temperature 293(2)
_cell_measurement_theta_max 25.18
_cell_measurement_theta_min 1.75
_cell_volume 3716.3(4)
_computing_cell_refinement 'Bruker SMART'
_computing_data_collection 'Bruker SMART'
_computing_data_reduction 'Bruker SMART'
_computing_molecular_graphics SHELXP-97
_computing_publication_material SHELXTL
_computing_structure_refinement 'SHELXL-97 (Sheldrick, 1997)'
_computing_structure_solution 'SHELXS-97 (Sheldrick, 1990)'
_diffrn_ambient_temperature 293(2)
_diffrn_detector_area_resol_mean 9.00cm
_diffrn_measured_fraction_theta_full 0.993
_diffrn_measured_fraction_theta_max 0.993
_diffrn_measurement_device_type 'CCD area detector'
_diffrn_measurement_method 'phi and omega scans'
_diffrn_radiation_monochromator graphite
_diffrn_radiation_source 'fine-focus sealed tube'
_diffrn_radiation_type MoK\a
_diffrn_radiation_wavelength 0.71073
_diffrn_reflns_av_R_equivalents 0.0443
_diffrn_reflns_av_sigmaI/netI 0.0383
_diffrn_reflns_limit_h_max 11
_diffrn_reflns_limit_h_min -11
_diffrn_reflns_limit_k_max 27
_diffrn_reflns_limit_k_min -27
_diffrn_reflns_limit_l_max 20
_diffrn_reflns_limit_l_min -14
_diffrn_reflns_number 10469
_diffrn_reflns_theta_full 25.18
_diffrn_reflns_theta_max 25.18
_diffrn_reflns_theta_min 1.75
_diffrn_standards_decay_% none
_diffrn_standards_interval_count none
_diffrn_standards_interval_time none
_diffrn_standards_number none
_exptl_absorpt_coefficient_mu 1.645
_exptl_absorpt_correction_T_max 0.644
_exptl_absorpt_correction_T_min 0.601
_exptl_absorpt_correction_type empirical
_exptl_absorpt_process_details SADABS
_exptl_crystal_colour colourless
_exptl_crystal_density_diffrn 1.824
_exptl_crystal_density_meas ?
_exptl_crystal_density_method 'not measured'
_exptl_crystal_description block
_exptl_crystal_F_000 2064
_exptl_crystal_size_max 0.32
_exptl_crystal_size_mid 0.28
_exptl_crystal_size_min 0.26
_refine_diff_density_max 0.514
_refine_diff_density_min -0.489
_refine_diff_density_rms 0.071
_refine_ls_extinction_method none
_refine_ls_goodness_of_fit_ref 1.033
_refine_ls_hydrogen_treatment mixed
_refine_ls_matrix_type full
_refine_ls_number_parameters 267
_refine_ls_number_reflns 3318
_refine_ls_number_restraints 0
_refine_ls_restrained_S_all 1.033
_refine_ls_R_factor_all 0.0480
_refine_ls_R_factor_gt 0.0322
_refine_ls_shift/su_max 0.001
_refine_ls_shift/su_mean 0.000
_refine_ls_structure_factor_coef Fsqd
_refine_ls_weighting_details 'calc w=1/[\s^2^(Fo^2^)+(0.0500P)^2^+3.5123P] where P=(Fo^2^+2Fc^2^)/3'
_refine_ls_weighting_scheme calc
_refine_ls_wR_factor_gt 0.0873
_refine_ls_wR_factor_ref 0.0964
_reflns_number_gt 2591
_reflns_number_total 3318
_reflns_threshold_expression >2sigma(I)
_cod_data_source_file c5ce00807g3.cif
_cod_data_source_block c2c
_cod_depositor_comments
;
The following automatic conversions were performed:

'_chemical_melting_point' value 'not measured' was changed to '?' -
the value is undefined or not given.

'_symmetry_cell_setting' value 'Monoclinic' changed to 'monoclinic'
according to
/usr/data/users/saulius/crontab/automatic-downloads/rss-feeds/RSC/lib/dictionaries/cif_core.dic
dictionary named 'cif_core.dic' version 2.4.2 from 2011-04-26.

'_exptl_crystal_density_meas' value 'none' was changed to '?' - the
value is perceived as not measured.

Automatic conversion script
Id: cif_fix_values 3271 2015-04-21 07:52:19Z andrius 

 Adding full bibliography for 7220595--7220605.cif.
;
_cod_original_sg_symbol_Hall -C2yc
_cod_original_sg_symbol_H-M C2/c
_cod_database_code 7220601

loop_
_symmetry_equiv_pos_as_xyz
'x, y, z'
'-x, y, -z+1/2'
'x+1/2, y+1/2, z'
'-x+1/2, y+1/2, -z+1/2'
'-x, -y, -z'
'x, -y, z-1/2'
'-x+1/2, -y+1/2, -z'
'x+1/2, -y+1/2, z-1/2'

loop_
_atom_site_label
_atom_site_type_symbol
_atom_site_fract_x
_atom_site_fract_y
_atom_site_fract_z
_atom_site_U_iso_or_equiv
_atom_site_adp_type
_atom_site_occupancy
_atom_site_symmetry_multiplicity
_atom_site_calc_flag
_atom_site_refinement_flags
Zn1 Zn -0.5000 -0.35020(2) 0.2500 0.02473(15) Uani 1 2 d S
Zn2 Zn -0.5000 0.02514(2) 0.2500 0.02674(15) Uani 1 2 d S
S1 S -0.76960(10) -0.16550(3) 0.06146(5) 0.0393(2) Uani 1 1 d .
O1 O -0.9115(3) -0.16552(10) 0.01962(17) 0.0597(8) Uani 1 1 d .
O2 O -0.6518(3) -0.16488(10) 0.02410(16) 0.0540(7) Uani 1 1 d .
O3 O -0.5613(2) -0.39262(9) 0.33814(12) 0.0278(5) Uani 1 1 d .
O4 O -0.3535(2) -0.43128(10) 0.33810(14) 0.0417(6) Uani 1 1 d .
O5 O -0.4105(2) 0.02933(11) 0.14379(14) 0.0402(6) Uani 1 1 d .
O6 O -0.6453(2) 0.09035(10) 0.20013(17) 0.0368(6) Uani 1 1 d .
H6A H -0.6971 0.0976 0.2317 0.055 Uiso 1 1 calc R
H6D H -0.641(4) 0.1081(17) 0.165(2) 0.042(13) Uiso 1 1 d .
O7 O 0.6412(3) 0.16571(11) 0.70073(17) 0.0530(7) Uani 1 1 d .
O8 O 0.6813(3) 0.11738(14) 0.5877(2) 0.0827(10) Uani 1 1 d .
O9 O 0.6779(3) 0.21785(14) 0.5896(2) 0.0772(10) Uani 1 1 d .
O10 O 0.8654(3) 0.16777(14) 0.6690(2) 0.0754(10) Uani 1 1 d .
O11 O -0.6530(4) 0.17707(14) 0.0901(2) 0.0784(10) Uani 1 1 d .
N1 N -0.6505(3) -0.03786(11) 0.19912(16) 0.0308(6) Uani 1 1 d .
N2 N -0.7498(3) -0.10997(10) 0.12535(16) 0.0326(6) Uani 1 1 d .
N3 N -0.7513(3) -0.22274(10) 0.12213(16) 0.0306(6) Uani 1 1 d .
N4 N -0.6519(3) -0.29403(11) 0.19685(15) 0.0286(6) Uani 1 1 d .
C1 C -0.6294(3) -0.07818(13) 0.1498(2) 0.0322(7) Uani 1 1 d .
H1B H -0.5446 -0.0846 0.1334 0.039 Uiso 1 1 calc R
C2 C -0.8517(3) -0.08800(14) 0.1646(2) 0.0386(8) Uani 1 1 d .
H2B H -0.9435 -0.1011 0.1609 0.046 Uiso 1 1 calc R
C3 C -0.7890(3) -0.04391(14) 0.2088(2) 0.0371(8) Uani 1 1 d .
H3A H -0.8322 -0.0206 0.2414 0.044 Uiso 1 1 calc R
C4 C -0.6286(3) -0.25130(13) 0.15204(19) 0.0313(7) Uani 1 1 d .
H4A H -0.5408 -0.2415 0.1417 0.038 Uiso 1 1 calc R
C5 C -0.7955(4) -0.29359(16) 0.1960(2) 0.0467(9) Uani 1 1 d .
H5A H -0.8420 -0.3199 0.2229 0.056 Uiso 1 1 calc R
C6 C -0.8573(4) -0.24991(15) 0.1511(3) 0.0490(10) Uani 1 1 d .
H6B H -0.9523 -0.2399 0.1413 0.059 Uiso 1 1 calc R
C7 C -0.4616(3) -0.42755(13) 0.36710(17) 0.0253(6) Uani 1 1 d .
C8 C -0.4812(3) -0.46433(12) 0.43678(17) 0.0240(6) Uani 1 1 d .
C9 C -0.5903(3) -0.45364(13) 0.47701(18) 0.0276(7) Uani 1 1 d .
H9 H -0.6507 -0.4227 0.4617 0.080 Uiso 1 1 calc .
C10 C -0.3909(3) -0.51109(13) 0.46039(18) 0.0290(7) Uani 1 1 d .
H10 H -0.3177 -0.5184 0.4336 0.080 Uiso 1 1 calc .
C11 C -0.4770(6) 0.0514(3) 0.0679(3) 0.121(3) Uani 1 1 d .
H11A H -0.4144 0.0481 0.0307 0.181 Uiso 1 1 calc R
H11B H -0.5004 0.0911 0.0736 0.181 Uiso 1 1 calc R
H11C H -0.5616 0.0300 0.0478 0.181 Uiso 1 1 calc R
Cl1 Cl 0.71879(9) 0.16702(4) 0.63711(6) 0.0427(2) Uani 1 1 d .

loop_
_atom_site_aniso_label
_atom_site_aniso_U_11
_atom_site_aniso_U_22
_atom_site_aniso_U_33
_atom_site_aniso_U_23
_atom_site_aniso_U_13
_atom_site_aniso_U_12
Zn1 0.0284(3) 0.0220(3) 0.0240(3) 0.000 0.0059(2) 0.000
Zn2 0.0207(3) 0.0264(3) 0.0328(3) 0.000 0.0047(2) 0.000
S1 0.0560(6) 0.0249(4) 0.0305(5) 0.0041(3) -0.0070(4) 0.0000(4)
O1 0.0699(19) 0.0332(14) 0.0568(18) 0.0034(12) -0.0327(15) 0.0017(13)
O2 0.088(2) 0.0412(15) 0.0375(15) 0.0049(11) 0.0237(15) -0.0009(14)
O3 0.0248(11) 0.0298(11) 0.0285(11) 0.0077(9) 0.0049(9) 0.0034(9)
O4 0.0339(13) 0.0499(14) 0.0452(14) 0.0174(12) 0.0176(11) 0.0095(11)
O5 0.0313(13) 0.0578(15) 0.0330(13) 0.0030(11) 0.0096(10) -0.0017(11)
O6 0.0313(13) 0.0349(13) 0.0449(16) 0.0060(12) 0.0089(11) 0.0055(10)
O7 0.0488(16) 0.0602(17) 0.0532(17) 0.0030(13) 0.0177(13) 0.0067(13)
O8 0.081(2) 0.077(2) 0.092(3) -0.042(2) 0.0207(19) 0.0019(18)
O9 0.078(2) 0.074(2) 0.080(2) 0.0327(18) 0.0163(18) 0.0069(18)
O10 0.0320(16) 0.092(2) 0.100(3) 0.0098(19) 0.0083(16) 0.0017(15)
O11 0.089(2) 0.076(2) 0.070(2) 0.0199(18) 0.0168(19) -0.0040(19)
N1 0.0249(14) 0.0261(13) 0.0401(16) 0.0008(12) 0.0034(12) 0.0006(11)
N2 0.0337(15) 0.0237(13) 0.0365(15) 0.0029(12) -0.0018(12) -0.0011(12)
N3 0.0317(15) 0.0224(13) 0.0341(15) 0.0040(11) -0.0019(12) -0.0001(11)
N4 0.0315(15) 0.0229(13) 0.0307(14) 0.0029(11) 0.0047(11) -0.0001(11)
C1 0.0301(18) 0.0255(16) 0.0397(19) 0.0046(14) 0.0039(14) -0.0003(13)
C2 0.0248(17) 0.0330(18) 0.056(2) 0.0030(16) 0.0027(16) -0.0017(14)
C3 0.0268(17) 0.0322(17) 0.051(2) -0.0041(16) 0.0063(15) -0.0008(15)
C4 0.0292(17) 0.0288(16) 0.0341(18) 0.0024(14) 0.0021(14) -0.0009(14)
C5 0.036(2) 0.0390(19) 0.068(3) 0.0196(19) 0.0171(19) 0.0006(17)
C6 0.0304(19) 0.0380(19) 0.078(3) 0.016(2) 0.0093(19) 0.0004(16)
C7 0.0249(16) 0.0270(15) 0.0226(15) 0.0013(13) 0.0014(13) -0.0016(13)
C8 0.0237(15) 0.0237(15) 0.0229(15) 0.0030(12) 0.0007(12) -0.0024(12)
C9 0.0270(16) 0.0277(15) 0.0277(17) 0.0039(13) 0.0045(13) 0.0052(13)
C10 0.0266(16) 0.0321(16) 0.0293(17) 0.0039(14) 0.0081(13) 0.0033(13)
C11 0.087(4) 0.201(8) 0.082(4) 0.041(5) 0.033(3) 0.039(5)
Cl1 0.0343(5) 0.0447(5) 0.0495(5) -0.0006(4) 0.0096(4) 0.0039(4)

loop_
_atom_type_symbol
_atom_type_description
_atom_type_scat_dispersion_real
_atom_type_scat_dispersion_imag
_atom_type_scat_source
C C 0.0033 0.0016 'International Tables Vol C Tables 4.2.6.8 and 6.1.1.4'
H H 0.0000 0.0000 'International Tables Vol C Tables 4.2.6.8 and 6.1.1.4'
N N 0.0061 0.0033 'International Tables Vol C Tables 4.2.6.8 and 6.1.1.4'
O O 0.0106 0.0060 'International Tables Vol C Tables 4.2.6.8 and 6.1.1.4'
S S 0.1246 0.1234 'International Tables Vol C Tables 4.2.6.8 and 6.1.1.4'
Zn Zn 0.2839 1.4301 'International Tables Vol C Tables 4.2.6.8 and 6.1.1.4'
Cl Cl 0.1484 0.1585 'International Tables Vol C Tables 4.2.6.8 and 6.1.1.4'

loop_
_geom_angle_atom_site_label_1
_geom_angle_atom_site_label_2
_geom_angle_atom_site_label_3
_geom_angle
_geom_angle_site_symmetry_1
_geom_angle_site_symmetry_3
O3 Zn1 O3 120.02(12) 2_455 .
O3 Zn1 N4 110.67(9) 2_455 2_455
O3 Zn1 N4 106.78(9) . 2_455
O3 Zn1 N4 106.78(9) 2_455 .
O3 Zn1 N4 110.67(9) . .
N4 Zn1 N4 100.15(14) 2_455 .
N1 Zn2 N1 92.68(14) . 2_455
N1 Zn2 O6 178.07(9) . 2_455
N1 Zn2 O6 89.23(9) 2_455 2_455
N1 Zn2 O6 89.23(9) . .
N1 Zn2 O6 178.07(10) 2_455 .
O6 Zn2 O6 88.86(13) 2_455 .
N1 Zn2 O5 90.56(10) . 2_455
N1 Zn2 O5 93.04(10) 2_455 2_455
O6 Zn2 O5 89.02(10) 2_455 2_455
O6 Zn2 O5 87.26(10) . 2_455
N1 Zn2 O5 93.04(10) . .
N1 Zn2 O5 90.56(10) 2_455 .
O6 Zn2 O5 87.26(10) 2_455 .
O6 Zn2 O5 89.02(10) . .
O5 Zn2 O5 174.79(14) 2_455 .
O2 S1 O1 124.69(18) . .
O2 S1 N3 106.72(15) . .
O1 S1 N3 106.21(15) . .
O2 S1 N2 106.47(15) . .
O1 S1 N2 107.26(15) . .
N3 S1 N2 103.68(14) . .
C7 O3 Zn1 106.69(17) . .
C11 O5 Zn2 126.1(3) . .
Zn2 O6 H6A 109.5 . .
Zn2 O6 H6D 125(3) . .
H6A O6 H6D 123.7 . .
C1 N1 C3 106.4(3) . .
C1 N1 Zn2 125.1(2) . .
C3 N1 Zn2 128.5(2) . .
C1 N2 C2 107.4(3) . .
C1 N2 S1 126.3(2) . .
C2 N2 S1 126.3(2) . .
C4 N3 C6 107.5(3) . .
C4 N3 S1 126.3(2) . .
C6 N3 S1 126.2(2) . .
C4 N4 C5 106.3(3) . .
C4 N4 Zn1 123.7(2) . .
C5 N4 Zn1 130.0(2) . .
N1 C1 N2 110.4(3) . .
N1 C1 H1B 124.8 . .
N2 C1 H1B 124.8 . .
C3 C2 N2 105.2(3) . .
C3 C2 H2B 127.4 . .
N2 C2 H2B 127.4 . .
C2 C3 N1 110.6(3) . .
C2 C3 H3A 124.7 . .
N1 C3 H3A 124.7 . .
N4 C4 N3 110.4(3) . .
N4 C4 H4A 124.8 . .
N3 C4 H4A 124.8 . .
C6 C5 N4 110.2(3) . .
C6 C5 H5A 124.9 . .
N4 C5 H5A 124.9 . .
C5 C6 N3 105.7(3) . .
C5 C6 H6B 127.2 . .
N3 C6 H6B 127.2 . .
O4 C7 O3 121.5(3) . .
O4 C7 C8 121.2(3) . .
O3 C7 C8 117.2(3) . .
C9 C8 C10 119.5(3) . .
C9 C8 C7 120.7(3) . .
C10 C8 C7 119.8(3) . .
C10 C9 C8 120.0(3) 5_446 .
C10 C9 H9 120.0 5_446 .
C8 C9 H9 120.0 . .
C9 C10 C8 120.6(3) 5_446 .
C9 C10 H10 119.7 5_446 .
C8 C10 H10 119.7 . .
O5 C11 H11A 109.5 . .
O5 C11 H11B 109.5 . .
H11A C11 H11B 109.5 . .
O5 C11 H11C 109.5 . .
H11A C11 H11C 109.5 . .
H11B C11 H11C 109.5 . .
O10 Cl1 O8 110.5(2) . .
O10 Cl1 O7 110.7(2) . .
O8 Cl1 O7 108.17(19) . .
O10 Cl1 O9 110.1(2) . .
O8 Cl1 O9 109.2(2) . .
O7 Cl1 O9 108.04(18) . .

loop_
_geom_bond_atom_site_label_1
_geom_bond_atom_site_label_2
_geom_bond_distance
_geom_bond_site_symmetry_2
Zn1 O3 1.9724(19) 2_455
Zn1 O3 1.9724(19) .
Zn1 N4 2.034(3) 2_455
Zn1 N4 2.034(3) .
Zn2 N1 2.121(3) .
Zn2 N1 2.121(3) 2_455
Zn2 O6 2.122(2) 2_455
Zn2 O6 2.122(2) .
Zn2 O5 2.144(2) 2_455
Zn2 O5 2.144(2) .
S1 O2 1.409(3) .
S1 O1 1.412(3) .
S1 N3 1.666(3) .
S1 N2 1.668(3) .
O3 C7 1.280(3) .
O4 C7 1.244(3) .
O5 C11 1.408(6) .
O6 H6A 0.8200 .
O6 H6D 0.73(4) .
O7 Cl1 1.429(3) .
O8 Cl1 1.427(3) .
O9 Cl1 1.438(3) .
O10 Cl1 1.412(3) .
N1 C1 1.296(4) .
N1 C3 1.390(4) .
N2 C1 1.371(4) .
N2 C2 1.390(4) .
N3 C4 1.365(4) .
N3 C6 1.375(4) .
N4 C4 1.295(4) .
N4 C5 1.387(4) .
C1 H1B 0.9300 .
C2 C3 1.339(5) .
C2 H2B 0.9300 .
C3 H3A 0.9300 .
C4 H4A 0.9300 .
C5 C6 1.334(5) .
C5 H5A 0.9300 .
C6 H6B 0.9300 .
C7 C8 1.496(4) .
C8 C9 1.388(4) .
C8 C10 1.400(4) .
C9 C10 1.378(4) 5_446
C9 H9 0.9300 .
C10 C9 1.378(4) 5_446
C10 H10 0.9300 .
C11 H11A 0.9600 .
C11 H11B 0.9600 .
C11 H11C 0.9600 .

loop_
_geom_hbond_atom_site_label_D
_geom_hbond_atom_site_label_H
_geom_hbond_atom_site_label_A
_geom_hbond_distance_DH
_geom_hbond_distance_HA
_geom_hbond_distance_DA
_geom_hbond_angle_DHA
_geom_hbond_site_symmetry_A
O6 H6A O3 0.82 2.41 2.810(3) 111.2 4_355
